data_9014767
loop_
_publ_author_name
'Oberti, R.'
'Boiocchi, M.'
'Hawthorne, F. C.'
'Robinson, P.'

_publ_section_title
;
 Crystal structure and crystal chemistry of fluoro-potassic-magnesio-arfvedsonite
 from Monte Metocha, Xixano region, Mozambique, and discussion of the holotype
 from Quebec, Canada
;
_journal_name_full 'Mineralogical Magazine'
_journal_page_first 951
_journal_page_last 960
_journal_paper_doi 10.1180/minmag.2010.074.6.951
_journal_volume 74
_journal_year 2010
_chemical_compound_source 'Monte Metocha, Xixano region, Mozambique'
_chemical_formula_sum 'Al0.01 Ca0.19 F1.03 Fe1.73 H0.73 K0.98 Mg3.09 Mn0.04 Na1.81 O22.97 Si8 Ti0.12 Zn0.01'
_chemical_name_mineral Fluoro-potassic-magnesio-arfvedsonite
_space_group_IT_number 12
_symmetry_space_group_name_Hall '-C 2y'
_symmetry_space_group_name_H-M 'C 1 2/m 1'
_cell_angle_alpha 90
_cell_angle_beta 104.340
_cell_angle_gamma 90
_cell_formula_units_Z 2
_cell_length_a 9.9591
_cell_length_b 17.9529
_cell_length_c 5.2867
_cell_volume 915.783
_database_code_amcsd 0018304
_exptl_crystal_density_diffrn 3.194
_cod_original_formula_sum 'K.98 (Na1.81 Ca.19) Mg3.09 Fe1.73 Ti.12 Al.01 Zn.01 Mn.04 Si8 O22.97 F1.03 H.73'
_cod_database_code 9014767

loop_
_space_group_symop_operation_xyz
x,y,z
1/2+x,1/2+y,z
x,-y,z
1/2+x,1/2-y,z
-x,y,-z
1/2-x,1/2+y,-z
-x,-y,-z
1/2-x,1/2-y,-z

loop_
_atom_site_aniso_label
_atom_site_aniso_U_11
_atom_site_aniso_U_22
_atom_site_aniso_U_33
_atom_site_aniso_U_12
_atom_site_aniso_U_13
_atom_site_aniso_U_23
KAm 0.02641 0.01633 0.02592 0.00000 0.01978 0.00000
NaM4 0.02028 0.01306 0.02180 0.00000 0.01202 0.00000
CaM4 0.02028 0.01306 0.02180 0.00000 0.01202 0.00000
MgM1 0.01038 0.01143 0.00837 0.00000 0.00325 0.00000
Fe2+M1 0.01038 0.01143 0.00837 0.00000 0.00325 0.00000
TiM1 0.01038 0.01143 0.00837 0.00000 0.00325 0.00000
Fe3+M2 0.00755 0.00653 0.00731 0.00000 0.00200 0.00000
MgM2 0.00755 0.00653 0.00731 0.00000 0.00200 0.00000
Fe2+M2 0.00755 0.00653 0.00731 0.00000 0.00200 0.00000
AlM2 0.00755 0.00653 0.00731 0.00000 0.00200 0.00000
ZnM2 0.00755 0.00653 0.00731 0.00000 0.00200 0.00000
MgM3 0.00943 0.00653 0.00611 0.00000 0.00150 0.00000
Fe2+M3 0.00943 0.00653 0.00611 0.00000 0.00150 0.00000
MnM3 0.00943 0.00653 0.00611 0.00000 0.00150 0.00000
SiT1 0.00660 0.00653 0.00545 0.00000 0.00150 -0.00047
SiT2 0.00660 0.00653 0.00545 -0.00088 0.00175 -0.00047
O1 0.00660 0.00980 0.00851 -0.00088 0.00200 -0.00047
O2 0.00755 0.00980 0.00837 0.00000 0.00150 -0.00047
F3 0.01226 0.01143 0.01063 0.00000 0.00225 0.00000
O3 0.01226 0.01143 0.01063 0.00000 0.00225 0.00000
O4 0.01462 0.00816 0.01063 -0.00439 0.00376 -0.00047
O5 0.00896 0.01306 0.00824 0.00000 0.00300 0.00373
O6 0.01038 0.01143 0.00718 0.00000 0.00200 -0.00326
O7 0.01132 0.00653 0.01515 0.00000 0.00401 0.00000

loop_
_atom_site_label
_atom_site_fract_x
_atom_site_fract_y
_atom_site_fract_z
_atom_site_occupancy
_atom_site_U_iso_or_equiv
_atom_site_type_symbol
_atom_site_attached_hydrogens
KAm 0.03130 0.50000 0.07010 0.49000 0.02014 K 0
NaM4 0.00000 0.27750 0.50000 0.90500 0.01710 Na 0
CaM4 0.00000 0.27750 0.50000 0.09500 0.01710 Ca 0
MgM1 0.00000 0.08940 0.50000 0.77000 0.00963 Mg 0
Fe2+M1 0.00000 0.08940 0.50000 0.17000 0.00963 Fe 0
TiM1 0.00000 0.08940 0.50000 0.06000 0.00963 Ti 0
Fe3+M2 0.00000 0.18250 0.00000 0.45000 0.00722 Fe 0
MgM2 0.00000 0.18250 0.00000 0.34000 0.00722 Mg 0
Fe2+M2 0.00000 0.18250 0.00000 0.20000 0.00722 Fe 0
AlM2 0.00000 0.18250 0.00000 0.00500 0.00722 Al 0
ZnM2 0.00000 0.18250 0.00000 0.00500 0.00722 Zn 0
MgM3 0.00000 0.00000 0.00000 0.87000 0.00735 Mg 0
Fe2+M3 0.00000 0.00000 0.00000 0.09000 0.00735 Fe 0
MnM3 0.00000 0.00000 0.00000 0.04000 0.00735 Mn 0
SiT1 0.27580 0.08580 0.29760 1.00000 0.00595 Si 0
SiT2 0.28530 0.17140 0.80400 1.00000 0.00595 Si 0
O1 0.10980 0.08770 0.21610 1.00000 0.00849 O 0
O2 0.11810 0.16960 0.73050 1.00000 0.00861 O 0
F3 0.10480 0.00000 0.71190 0.51500 0.01140 F 0
O3 0.10480 0.00000 0.71190 0.48500 0.01140 O 0
O4 0.36080 0.24910 0.80140 1.00000 0.01127 O 0
O5 0.34410 0.12840 0.08860 1.00000 0.00963 O 0
O6 0.33930 0.11890 0.58770 1.00000 0.01001 O 0
O7 0.33070 0.00000 0.30560 1.00000 0.01064 O 0
H 0.18800 0.00000 0.74000 0.36500 0.01013 H 0

loop_
_cod_changelog_entry_id
_cod_changelog_entry_author
_cod_changelog_entry_date
_cod_changelog_entry_text
1
;cod-tools version 3.8.0
Id: cif_guess_AMCSD_atom_types 9581 2023-05-17 12:35:41Z saulius
;
2023-05-23T09:23:10+03:00
;Derived atom types and hydrogen counts
from atom names that follow the AMCSD naming convention
(Wat == water, O-H == hydroxyl).
;

loop_
_cod_related_entry_id
_cod_related_entry_database
_cod_related_entry_code
1 AMCSD 0018304
